data_7060503
loop_
_publ_author_name
'Gu, Hao'
'Cheng, Guangbin'
'Yang, Hongwei'

_publ_section_title
;
 Tricyclic nitrogen-rich explosives with a planar backbone:
 bis(1,2,4-triazolyl)-1,2,3-triazoles as potential stable green gas
 generants
;
_journal_issue 17
_journal_name_full 'New Journal of Chemistry'
_journal_page_first 7758
_journal_page_last 7765
_journal_paper_doi 10.1039/D1NJ00076D
_journal_volume 45
_journal_year 2021
_chemical_formula_moiety 'C6 H3 N11 O4, 3(H2 O)'
_chemical_formula_sum 'C6 H9 N11 O7'
_chemical_formula_weight 347.24
_space_group_crystal_system monoclinic
_space_group_IT_number 15
_space_group_name_Hall '-C 2yc'
_space_group_name_H-M_alt 'C 1 2/c 1'
_atom_sites_solution_hydrogens mixed
_audit_creation_method SHELXL-2018/3
_audit_update_record
;
2021-03-09 deposited with the CCDC.	2021-03-29 downloaded from the CCDC.
;
_cell_angle_alpha 90
_cell_angle_beta 118.805(5)
_cell_angle_gamma 90
_cell_formula_units_Z 8
_cell_length_a 28.555(5)
_cell_length_b 4.9529(8)
_cell_length_c 21.680(4)
_cell_measurement_reflns_used 1785
_cell_measurement_temperature 100(2)
_cell_measurement_theta_max 24.694
_cell_measurement_theta_min 2.917
_cell_volume 2686.8(8)
_computing_data_collection 'SAINT V8.38A (?, 2016)'
_computing_data_reduction 'SAINT V8.38A (?, 2016)'
_computing_structure_refinement 'SHELXL-2018/3 (Sheldrick, 2018)'
_computing_structure_solution 'SHELXT 2014/5 (Sheldrick, 2014)'
_diffrn_ambient_temperature 100(2)
_diffrn_measured_fraction_theta_full 0.995
_diffrn_measured_fraction_theta_max 0.993
_diffrn_measurement_device_type 'Bruker APEX-II CCD'
_diffrn_measurement_method '\f and \w scans'
_diffrn_radiation_type MoK\a
_diffrn_radiation_wavelength 0.71073
_diffrn_reflns_av_R_equivalents 0.0965
_diffrn_reflns_av_unetI/netI 0.0818
_diffrn_reflns_Laue_measured_fraction_full 0.995
_diffrn_reflns_Laue_measured_fraction_max 0.993
_diffrn_reflns_limit_h_max 33
_diffrn_reflns_limit_h_min -34
_diffrn_reflns_limit_k_max 5
_diffrn_reflns_limit_k_min -6
_diffrn_reflns_limit_l_max 26
_diffrn_reflns_limit_l_min -23
_diffrn_reflns_number 12282
_diffrn_reflns_point_group_measured_fraction_full 0.995
_diffrn_reflns_point_group_measured_fraction_max 0.993
_diffrn_reflns_theta_full 25.242
_diffrn_reflns_theta_max 25.559
_diffrn_reflns_theta_min 2.911
_exptl_absorpt_coefficient_mu 0.154
_exptl_absorpt_correction_T_max 0.7453
_exptl_absorpt_correction_T_min 0.5706
_exptl_absorpt_correction_type multi-scan
_exptl_absorpt_process_details
;
SADABS-2016/2 (Bruker,2016/2) was used for absorption correction. wR2(int) was 0.0968 before and 0.0698 after correction. The Ratio of minimum to maximum transmission is 0.7656. The \l/2 correction factor is Not present.
;
_exptl_crystal_colour colorless
_exptl_crystal_density_diffrn 1.717
_exptl_crystal_description needle
_exptl_crystal_F_000 1424
_exptl_crystal_size_max 0.060
_exptl_crystal_size_mid 0.040
_exptl_crystal_size_min 0.010
_refine_diff_density_max 0.381
_refine_diff_density_min -0.331
_refine_diff_density_rms 0.080
_refine_ls_extinction_method none
_refine_ls_goodness_of_fit_ref 1.052
_refine_ls_hydrogen_treatment constr
_refine_ls_matrix_type full
_refine_ls_number_parameters 226
_refine_ls_number_reflns 2483
_refine_ls_number_restraints 0
_refine_ls_restrained_S_all 1.052
_refine_ls_R_factor_all 0.1154
_refine_ls_R_factor_gt 0.0666
_refine_ls_shift/su_max 0.000
_refine_ls_shift/su_mean 0.000
_refine_ls_structure_factor_coef Fsqd
_refine_ls_weighting_details 'w=1/[\s^2^(Fo^2^)+(0.0768P)^2^+4.1351P] where P=(Fo^2^+2Fc^2^)/3'
_refine_ls_weighting_scheme calc
_refine_ls_wR_factor_gt 0.1470
_refine_ls_wR_factor_ref 0.1683
_reflns_Friedel_coverage 0.000
_reflns_number_gt 1603
_reflns_number_total 2483
_reflns_threshold_expression 'I > 2\s(I)'
_cod_data_source_file d1nj00076d2.cif
_cod_data_source_block 22019261GH2_0m
_cod_depositor_comments 'Adding full bibliography for 7060503.cif.'
_cod_original_sg_symbol_H-M 'C 2/c'
_cod_database_code 7060503
_shelx_shelxl_version_number 2018/3
_shelx_space_group_comment
;
The symmetry employed for this shelxl refinement is uniquely defined
by the following loop, which should always be used as a source of
symmetry information in preference to the above space-group names.
They are only intended as comments.
;
_shelx_estimated_absorpt_t_min 0.991
_shelx_estimated_absorpt_t_max 0.998

loop_
_space_group_symop_operation_xyz
'x, y, z'
'-x, y, -z+1/2'
'x+1/2, y+1/2, z'
'-x+1/2, y+1/2, -z+1/2'
'-x, -y, -z'
'x, -y, z-1/2'
'-x+1/2, -y+1/2, -z'
'x+1/2, -y+1/2, z-1/2'

loop_
_atom_site_label
_atom_site_type_symbol
_atom_site_fract_x
_atom_site_fract_y
_atom_site_fract_z
_atom_site_U_iso_or_equiv
_atom_site_adp_type
_atom_site_occupancy
_atom_site_site_symmetry_order
_atom_site_calc_flag
_atom_site_refinement_flags_posn
_atom_site_refinement_flags_adp
_atom_site_refinement_flags_occupancy
_atom_site_disorder_assembly
_atom_site_disorder_group
O7 O 0.43321(11) 1.3667(6) 0.70716(15) 0.0298(7) Uani 1 1 d . . . . .
O4 O 0.38385(10) -0.1044(6) 0.39710(15) 0.0299(7) Uani 1 1 d G . . . .
H4A H 0.391785 -0.242650 0.379122 0.045 Uiso 1 1 d G U . . .
H4B H 0.350082 -0.110097 0.385230 0.045 Uiso 1 1 d G U . . .
O6 O 0.34672(11) 1.3816(6) 0.66206(15) 0.0346(8) Uani 1 1 d . . . . .
O3 O 0.28026(11) -0.0056(7) 0.37270(17) 0.0397(8) Uani 1 1 d G . . . .
H3A H 0.271917 -0.161670 0.383100 0.060 Uiso 1 1 d G U . . .
H3B H 0.258070 0.015448 0.328077 0.060 Uiso 1 1 d G U . . .
O2 O 0.68977(11) 0.5506(7) 0.72259(16) 0.0402(8) Uani 1 1 d . . . . .
O5 O 0.27146(10) 0.4921(6) 0.43752(17) 0.0376(8) Uani 1 1 d G . . . .
H5A H 0.241774 0.474904 0.439123 0.056 Uiso 1 1 d G U . . .
H5B H 0.278524 0.341805 0.422847 0.056 Uiso 1 1 d G U . . .
O1 O 0.69018(11) 0.9059(6) 0.78085(16) 0.0400(8) Uani 1 1 d . . . . .
N3 N 0.53299(11) 0.8212(6) 0.67628(16) 0.0213(7) Uani 1 1 d . . . . .
H3 H 0.504449 0.898311 0.674048 0.026 Uiso 1 1 calc R U . . .
N10 N 0.42549(11) 0.9324(6) 0.62658(16) 0.0210(7) Uani 1 1 d . . . . .
N4 N 0.58160(11) 0.5425(6) 0.65296(16) 0.0217(7) Uani 1 1 d . . . . .
N7 N 0.40085(12) 0.3707(6) 0.50514(17) 0.0234(8) Uani 1 1 d . . . . .
N5 N 0.48747(12) 0.2790(6) 0.54554(16) 0.0234(8) Uani 1 1 d . . . . .
N6 N 0.43697(12) 0.2204(6) 0.50056(16) 0.0229(8) Uani 1 1 d . . . . .
H6 H 0.428206 0.089135 0.469596 0.027 Uiso 1 1 calc R U . . .
N1 N 0.66796(12) 0.7273(7) 0.73845(18) 0.0273(8) Uani 1 1 d . . . . .
N2 N 0.58374(12) 0.8953(6) 0.72065(16) 0.0236(8) Uani 1 1 d . . . . .
N9 N 0.33581(12) 0.9625(7) 0.57737(17) 0.0271(8) Uani 1 1 d . . . . .
N11 N 0.38796(13) 1.2834(7) 0.66783(18) 0.0259(8) Uani 1 1 d . . . . .
N8 N 0.34958(11) 0.7628(7) 0.54787(17) 0.0252(8) Uani 1 1 d . . . . .
H8 H 0.326773 0.657506 0.514018 0.030 Uiso 1 1 calc R U . . .
C1 C 0.60969(14) 0.7221(8) 0.70355(19) 0.0208(9) Uani 1 1 d . . . . .
C2 C 0.53207(14) 0.6144(8) 0.6362(2) 0.0219(9) Uani 1 1 d . . . . .
C4 C 0.42955(14) 0.5462(8) 0.55667(19) 0.0213(9) Uani 1 1 d . . . . .
C5 C 0.40287(14) 0.7447(8) 0.57686(19) 0.0216(9) Uani 1 1 d . . . . .
C6 C 0.38324(14) 1.0560(8) 0.6244(2) 0.0225(9) Uani 1 1 d . . . . .
C3 C 0.48403(14) 0.4869(8) 0.5816(2) 0.0203(9) Uani 1 1 d . . . . .

loop_
_atom_site_aniso_label
_atom_site_aniso_U_11
_atom_site_aniso_U_22
_atom_site_aniso_U_33
_atom_site_aniso_U_23
_atom_site_aniso_U_13
_atom_site_aniso_U_12
O7 0.0233(16) 0.0330(17) 0.0300(17) -0.0022(13) 0.0104(14) -0.0050(13)
O4 0.0134(14) 0.0414(18) 0.0303(18) -0.0088(13) 0.0070(13) -0.0011(12)
O6 0.0257(16) 0.0420(19) 0.0364(19) 0.0034(14) 0.0152(14) 0.0092(13)
O3 0.0175(16) 0.053(2) 0.039(2) -0.0056(15) 0.0060(14) -0.0016(14)
O2 0.0180(15) 0.056(2) 0.039(2) -0.0133(16) 0.0079(14) 0.0033(14)
O5 0.0128(15) 0.052(2) 0.0401(19) -0.0140(15) 0.0061(14) -0.0021(14)
O1 0.0228(16) 0.046(2) 0.0384(19) -0.0112(16) 0.0049(14) -0.0061(14)
N3 0.0107(16) 0.0282(19) 0.0181(18) -0.0014(14) 0.0016(13) 0.0007(13)
N10 0.0142(17) 0.0283(19) 0.0184(18) 0.0021(14) 0.0061(14) 0.0007(14)
N4 0.0140(16) 0.0291(18) 0.0184(18) -0.0017(14) 0.0050(14) -0.0005(14)
N7 0.0153(17) 0.0301(19) 0.0207(19) 0.0006(14) 0.0056(14) -0.0018(14)
N5 0.0162(17) 0.0307(19) 0.0182(18) -0.0001(15) 0.0043(14) -0.0050(14)
N6 0.0172(17) 0.0280(19) 0.0182(18) -0.0020(14) 0.0042(14) -0.0019(14)
N1 0.0156(17) 0.035(2) 0.024(2) -0.0018(16) 0.0042(15) -0.0014(16)
N2 0.0141(16) 0.0286(19) 0.0193(18) -0.0012(14) 0.0011(14) -0.0040(14)
N9 0.0156(18) 0.040(2) 0.0200(19) 0.0020(15) 0.0041(15) 0.0023(15)
N11 0.0234(19) 0.029(2) 0.026(2) 0.0084(15) 0.0128(16) 0.0039(16)
N8 0.0120(17) 0.035(2) 0.0213(18) -0.0028(15) 0.0024(14) 0.0005(14)
C1 0.0121(19) 0.027(2) 0.017(2) -0.0026(17) 0.0023(16) -0.0021(16)
C2 0.018(2) 0.027(2) 0.021(2) 0.0053(17) 0.0101(17) 0.0036(17)
C4 0.017(2) 0.027(2) 0.015(2) 0.0004(16) 0.0033(16) -0.0007(17)
C5 0.0115(19) 0.032(2) 0.014(2) 0.0085(17) 0.0012(15) -0.0002(17)
C6 0.017(2) 0.026(2) 0.022(2) 0.0061(17) 0.0069(17) 0.0023(17)
C3 0.016(2) 0.024(2) 0.019(2) 0.0017(16) 0.0057(17) -0.0001(16)

loop_
_atom_type_symbol
_atom_type_description
_atom_type_scat_dispersion_real
_atom_type_scat_dispersion_imag
_atom_type_scat_source
C C 0.0033 0.0016 'International Tables Vol C Tables 4.2.6.8 and 6.1.1.4'
H H 0.0000 0.0000 'International Tables Vol C Tables 4.2.6.8 and 6.1.1.4'
N N 0.0061 0.0033 'International Tables Vol C Tables 4.2.6.8 and 6.1.1.4'
O O 0.0106 0.0060 'International Tables Vol C Tables 4.2.6.8 and 6.1.1.4'

loop_
_geom_angle_atom_site_label_1
_geom_angle_atom_site_label_2
_geom_angle_atom_site_label_3
_geom_angle
_geom_angle_site_symmetry_1
_geom_angle_site_symmetry_3
_geom_angle_publ_flag
H4A O4 H4B 109.4 . . ?
H3A O3 H3B 104.5 . . ?
H5A O5 H5B 109.5 . . ?
C2 N3 N2 110.5(3) . . ?
C2 N3 H3 124.7 . . ?
N2 N3 H3 124.7 . . ?
C5 N10 C6 102.4(3) . . ?
C2 N4 C1 100.7(3) . . ?
N6 N7 C4 104.1(3) . . ?
C3 N5 N6 103.9(3) . . ?
N7 N6 N5 115.8(3) . . ?
N7 N6 H6 122.1 . . ?
N5 N6 H6 122.1 . . ?
O1 N1 O2 126.0(3) . . ?
O1 N1 C1 117.1(3) . . ?
O2 N1 C1 116.9(3) . . ?
C1 N2 N3 100.5(3) . . ?
C6 N9 N8 101.5(3) . . ?
O6 N11 O7 125.2(4) . . ?
O6 N11 C6 117.7(3) . . ?
O7 N11 C6 117.1(3) . . ?
N9 N8 C5 110.8(3) . . ?
N9 N8 H8 124.6 . . ?
C5 N8 H8 124.6 . . ?
N2 C1 N4 118.3(3) . . ?
N2 C1 N1 120.4(3) . . ?
N4 C1 N1 121.4(3) . . ?
N4 C2 N3 110.0(3) . . ?
N4 C2 C3 124.7(3) . . ?
N3 C2 C3 125.2(3) . . ?
N7 C4 C3 107.7(3) . . ?
N7 C4 C5 119.8(3) . . ?
C3 C4 C5 132.5(3) . . ?
N10 C5 N8 109.3(3) . . ?
N10 C5 C4 127.1(3) . . ?
N8 C5 C4 123.5(3) . . ?
N9 C6 N10 116.0(4) . . ?
N9 C6 N11 121.2(3) . . ?
N10 C6 N11 122.7(3) . . ?
N5 C3 C4 108.5(3) . . ?
N5 C3 C2 120.5(3) . . ?
C4 C3 C2 131.0(3) . . ?

loop_
_geom_bond_atom_site_label_1
_geom_bond_atom_site_label_2
_geom_bond_distance
_geom_bond_site_symmetry_2
_geom_bond_publ_flag
O7 N11 1.227(4) . ?
O4 H4A 0.8701 . ?
O4 H4B 0.8704 . ?
O6 N11 1.224(4) . ?
O3 H3A 0.8700 . ?
O3 H3B 0.8704 . ?
O2 N1 1.216(4) . ?
O5 H5A 0.8691 . ?
O5 H5B 0.8704 . ?
O1 N1 1.212(4) . ?
N3 C2 1.336(5) . ?
N3 N2 1.348(4) . ?
N3 H3 0.8800 . ?
N10 C5 1.331(5) . ?
N10 C6 1.334(5) . ?
N4 C2 1.328(5) . ?
N4 C1 1.338(5) . ?
N7 N6 1.314(4) . ?
N7 C4 1.339(5) . ?
N5 C3 1.325(5) . ?
N5 N6 1.327(4) . ?
N6 H6 0.8800 . ?
N1 C1 1.459(5) . ?
N2 C1 1.299(5) . ?
N9 C6 1.326(5) . ?
N9 N8 1.336(5) . ?
N11 C6 1.432(5) . ?
N8 C5 1.341(4) . ?
N8 H8 0.8800 . ?
C2 C3 1.454(5) . ?
C4 C3 1.410(5) . ?
C4 C5 1.435(5) . ?

loop_
_geom_hbond_atom_site_label_D
_geom_hbond_atom_site_label_H
_geom_hbond_atom_site_label_A
_geom_hbond_distance_DH
_geom_hbond_distance_HA
_geom_hbond_distance_DA
_geom_hbond_angle_DHA
_geom_hbond_site_symmetry_A
_geom_hbond_publ_flag
O4 H4B O3 0.87 1.95 2.786(4) 161.1 . yes
O4 H4A N4 0.87 1.94 2.809(4) 173.1 5_656 yes
N3 H3 N10 0.88 1.98 2.775(4) 148.9 . yes
N6 H6 O4 0.88 1.75 2.577(4) 154.8 . yes
N8 H8 O5 0.88 1.84 2.712(4) 169.6 . yes
